data_4341129
loop_
_publ_author_name
'Ranis, Leila G.'
'Werellapatha, Kalpani'
'Pietrini, Nicholas J.'
'Bunker, Bruce A.'
'Brown, Seth N.'

_publ_section_title
;
 Metal and Ligand Effects on Bonding in Group 6 Complexes of Redox-Active
 Amidodiphenoxides
;
_journal_name_full 'Inorganic Chemistry'
_journal_page_first 140923084651005
_journal_paper_doi 10.1021/ic501222n
_journal_year 2014
_chemical_formula_moiety 'C56 H76 Cr N2 O6'
_chemical_formula_sum 'C56 H76 Cr N2 O6'
_chemical_formula_weight 925.19
_chemical_name_common Cr(DOPO)2
_chemical_name_systematic
;
 Bis(2,4,6,8-tetra-tert-butyl-1,9-dioxophenoxazinato)chromium
;
_space_group_IT_number 15
_symmetry_cell_setting monoclinic
_symmetry_space_group_name_Hall '-C 2yc'
_symmetry_space_group_name_H-M 'C 1 2/c 1'
_atom_sites_solution_hydrogens mixed
_atom_sites_solution_primary direct
_atom_sites_solution_secondary difmap
_audit_creation_method SHELXL-97
_cell_angle_alpha 90.00
_cell_angle_beta 124.543(4)
_cell_angle_gamma 90.00
_cell_formula_units_Z 8
_cell_length_a 40.261(4)
_cell_length_b 12.7201(11)
_cell_length_c 25.355(3)
_cell_measurement_reflns_used 9939
_cell_measurement_temperature 120(2)
_cell_measurement_theta_max 26.22
_cell_measurement_theta_min 2.32
_cell_volume 10696(2)
_computing_cell_refinement 'APEX2/SAINT (Bruker, 2004)'
_computing_data_collection 'APEX2 (Bruker, 2004)'
_computing_data_reduction 'SAINT/XPREP (Bruker, 2004; Sheldrick, 2003)'
_computing_molecular_graphics 'XP (Sheldrick, 1998)'
_computing_publication_material 'XCIF (Sheldrick, 2001)'
_computing_structure_refinement 'XL (Sheldrick, 2001)'
_computing_structure_solution 'XS (Sheldrick, 2001)'
_diffrn_ambient_temperature 120(2)
_diffrn_detector_area_resol_mean 8.33
_diffrn_measured_fraction_theta_full 0.999
_diffrn_measured_fraction_theta_max 0.999
_diffrn_measurement_device_type 'Bruker APEX-II CCD'
_diffrn_measurement_method '\f and \w scans'
_diffrn_radiation_monochromator graphite
_diffrn_radiation_source 'fine-focus sealed tube'
_diffrn_radiation_type MoK\a
_diffrn_radiation_wavelength 0.71073
_diffrn_reflns_av_R_equivalents 0.0496
_diffrn_reflns_av_sigmaI/netI 0.0332
_diffrn_reflns_limit_h_max 50
_diffrn_reflns_limit_h_min -50
_diffrn_reflns_limit_k_max 15
_diffrn_reflns_limit_k_min -15
_diffrn_reflns_limit_l_max 31
_diffrn_reflns_limit_l_min -31
_diffrn_reflns_number 78768
_diffrn_reflns_theta_full 26.42
_diffrn_reflns_theta_max 26.42
_diffrn_reflns_theta_min 1.61
_exptl_absorpt_coefficient_mu 0.262
_exptl_absorpt_correction_T_max 0.9667
_exptl_absorpt_correction_T_min 0.9373
_exptl_absorpt_correction_type numerical
_exptl_absorpt_process_details
;
Blessing, R. H. (1995) Acta Cryst. A51, 33-38.

Sheldrick, G.M. (2008) SADABS v2008/1. Bruker AXS Inc. 
Madison, WI USA.
;
_exptl_crystal_colour green
_exptl_crystal_density_diffrn 1.149
_exptl_crystal_density_method 'not measured'
_exptl_crystal_description fragment
_exptl_crystal_F_000 3984
_exptl_crystal_recrystallization_method
;
 Crystals were grown by vapor diffusion of acetonitrile into 
chloroform.
;
_exptl_crystal_size_max 0.25
_exptl_crystal_size_mid 0.19
_exptl_crystal_size_min 0.13
_refine_diff_density_max 0.712
_refine_diff_density_min -0.620
_refine_diff_density_rms 0.054
_refine_ls_extinction_method none
_refine_ls_goodness_of_fit_ref 1.023
_refine_ls_hydrogen_treatment mixed
_refine_ls_matrix_type full
_refine_ls_number_parameters 854
_refine_ls_number_reflns 10974
_refine_ls_number_restraints 0
_refine_ls_restrained_S_all 1.023
_refine_ls_R_factor_all 0.0657
_refine_ls_R_factor_gt 0.0445
_refine_ls_shift/su_max 0.003
_refine_ls_shift/su_mean 0.000
_refine_ls_structure_factor_coef Fsqd
_refine_ls_weighting_details 'calc w=1/[\s^2^(Fo^2^)+(0.0583P)^2^+15.7420P] where P=(Fo^2^+2Fc^2^)/3'
_refine_ls_weighting_scheme calc
_refine_ls_wR_factor_gt 0.1096
_refine_ls_wR_factor_ref 0.1222
_reflns_number_gt 8408
_reflns_number_total 10974
_reflns_threshold_expression >2sigma(I)
_cod_data_source_file ic501222n_si_003.cif
_cod_data_source_block crdopo2
_cod_depositor_comments
;
The following automatic conversions were performed:

'_symmetry_cell_setting' value 'Monoclinic' changed to 'monoclinic'
according to
/home/saulius/struct/COD-crude-data--automatic-downloads/rss-feeds/ACS/lib/dictionaries/cif_core.dic
dictionary named 'cif_core.dic' version 2.4.2 from 2011-04-26.

Automatic conversion script
Id: cif_fix_values 2281 2013-09-26 08:29:07Z andrius 
;
_cod_original_cell_volume 10695.7(19)
_cod_original_sg_symbol_H-M C2/c
_cod_database_code 4341129

loop_
_symmetry_equiv_pos_as_xyz
'x, y, z'
'-x, y, -z+1/2'
'x+1/2, y+1/2, z'
'-x+1/2, y+1/2, -z+1/2'
'-x, -y, -z'
'x, -y, z-1/2'
'-x+1/2, -y+1/2, -z'
'x+1/2, -y+1/2, z-1/2'

loop_
_atom_site_label
_atom_site_type_symbol
_atom_site_fract_x
_atom_site_fract_y
_atom_site_fract_z
_atom_site_U_iso_or_equiv
_atom_site_adp_type
_atom_site_occupancy
_atom_site_symmetry_multiplicity
_atom_site_calc_flag
_atom_site_refinement_flags
Cr Cr 0.645649(9) -0.13845(2) 0.581047(14) 0.01774(9) Uani 1 1 d .
N1 N 0.68843(5) -0.22468(12) 0.58644(7) 0.0162(3) Uani 1 1 d .
N2 N 0.60713(5) -0.05249(13) 0.57921(7) 0.0184(3) Uani 1 1 d .
O1 O 0.61436(4) -0.22410(11) 0.49829(6) 0.0210(3) Uani 1 1 d .
O2 O 0.69694(4) -0.09216(11) 0.66653(6) 0.0216(3) Uani 1 1 d .
O3 O 0.63046(4) -0.22686(11) 0.62906(6) 0.0220(3) Uani 1 1 d .
O4 O 0.64669(4) -0.01287(11) 0.53508(6) 0.0211(3) Uani 1 1 d .
O10 O 0.74772(4) -0.34187(10) 0.59177(6) 0.0176(3) Uani 1 1 d .
O20 O 0.55334(4) 0.07975(11) 0.58264(7) 0.0222(3) Uani 1 1 d .
C11 C 0.67849(6) -0.28869(15) 0.53843(9) 0.0166(4) Uani 1 1 d .
C12 C 0.63636(6) -0.28559(15) 0.48879(9) 0.0176(4) Uani 1 1 d .
C13 C 0.62353(6) -0.34935(15) 0.43447(9) 0.0187(4) Uani 1 1 d .
C14 C 0.65378(6) -0.40489(16) 0.43589(9) 0.0188(4) Uani 1 1 d .
C15 C 0.69632(6) -0.40744(15) 0.48490(9) 0.0171(4) Uani 1 1 d .
C16 C 0.70799(5) -0.34792(15) 0.53801(9) 0.0167(4) Uani 1 1 d .
C17 C 0.57912(6) -0.35200(18) 0.37781(9) 0.0253(5) Uani 1 1 d .
C18 C 0.72582(6) -0.47065(16) 0.47702(9) 0.0196(4) Uani 1 1 d .
C21 C 0.72602(6) -0.21484(15) 0.63663(9) 0.0164(4) Uani 1 1 d .
C22 C 0.72950(6) -0.14001(15) 0.68197(9) 0.0184(4) Uani 1 1 d .
C23 C 0.76887(6) -0.12815(17) 0.73898(9) 0.0230(4) Uani 1 1 d .
C24 C 0.79836(6) -0.18844(17) 0.74229(9) 0.0227(4) Uani 1 1 d .
C25 C 0.79562(6) -0.26242(16) 0.69683(9) 0.0192(4) Uani 1 1 d .
C26 C 0.75780(6) -0.27461(15) 0.64238(9) 0.0162(4) Uani 1 1 d .
C27 C 0.77650(7) -0.0519(2) 0.79136(12) 0.0392(6) Uani 1 1 d .
C28 C 0.83513(6) -0.31623(18) 0.71580(10) 0.0251(4) Uani 1 1 d .
C31 C 0.59010(6) -0.08308(16) 0.60967(9) 0.0189(4) Uani 1 1 d .
C32 C 0.60470(6) -0.18127(16) 0.63918(9) 0.0209(4) Uani 1 1 d .
C33 C 0.59177(6) -0.21690(17) 0.67730(10) 0.0255(5) Uani 1 1 d .
C34 C 0.56364(7) -0.15261(19) 0.67736(11) 0.0288(5) Uani 1 1 d .
C35 C 0.54748(6) -0.05614(17) 0.64587(10) 0.0255(5) Uani 1 1 d .
C36 C 0.56289(6) -0.01868(16) 0.61244(9) 0.0205(4) Uani 1 1 d .
C37 C 0.60863(8) -0.3176(2) 0.71614(12) 0.0376(6) Uani 1 1 d .
C38 C 0.51555(7) 0.00225(19) 0.65035(11) 0.0307(5) Uani 1 1 d .
C41 C 0.60000(5) 0.04515(15) 0.55419(9) 0.0183(4) Uani 1 1 d .
C42 C 0.62271(6) 0.06574(15) 0.52880(9) 0.0193(4) Uani 1 1 d .
C43 C 0.61741(6) 0.16443(16) 0.50077(10) 0.0236(4) Uani 1 1 d .
C44 C 0.59065(6) 0.23248(17) 0.50270(10) 0.0257(5) Uani 1 1 d .
C45 C 0.56810(6) 0.21315(16) 0.52865(9) 0.0230(4) Uani 1 1 d .
C46 C 0.57343(6) 0.11423(16) 0.55521(9) 0.0197(4) Uani 1 1 d .
C47 C 0.64019(7) 0.19477(17) 0.47124(12) 0.0316(5) Uani 1 1 d .
C48 C 0.54023(7) 0.29768(17) 0.52729(11) 0.0287(5) Uani 1 1 d .
C171 C 0.57154(7) -0.4296(2) 0.32598(11) 0.0326(5) Uani 1 1 d .
C172 C 0.56716(7) -0.2416(2) 0.34833(11) 0.0343(6) Uani 1 1 d .
C173 C 0.55305(7) -0.3851(3) 0.40156(13) 0.0403(6) Uani 1 1 d .
C181 C 0.74638(7) -0.55521(17) 0.52935(11) 0.0239(4) Uani 1 1 d .
C182 C 0.70492(7) -0.5249(2) 0.41182(11) 0.0287(5) Uani 1 1 d .
C183 C 0.75739(7) -0.39552(18) 0.48200(11) 0.0241(4) Uani 1 1 d .
C271 C 0.74957(9) -0.0821(3) 0.81387(13) 0.0463(7) Uani 1 1 d .
C272 C 0.82058(9) -0.0551(4) 0.84944(17) 0.0662(12) Uani 1 1 d .
C273 C 0.76574(11) 0.0599(2) 0.76295(19) 0.0557(9) Uani 1 1 d .
C281 C 0.86418(7) -0.2294(2) 0.72243(13) 0.0359(6) Uani 1 1 d .
C282 C 0.85348(8) -0.3705(2) 0.78055(13) 0.0402(6) Uani 1 1 d .
C283 C 0.83037(8) -0.3980(3) 0.66839(14) 0.0506(8) Uani 1 1 d .
C371 C 0.59153(12) -0.3401(3) 0.75603(19) 0.0583(9) Uani 1 1 d .
C372 C 0.59790(12) -0.4100(2) 0.67010(17) 0.0521(8) Uani 1 1 d .
C373 C 0.65432(9) -0.3071(3) 0.76242(14) 0.0512(8) Uani 1 1 d .
C381 C 0.48200(8) 0.0408(4) 0.58672(14) 0.0948(17) Uani 1 1 d .
H38A H 0.4695 -0.0186 0.5571 0.142 Uiso 1 1 calc R
H38B H 0.4925 0.0910 0.5702 0.142 Uiso 1 1 calc R
H38C H 0.4618 0.0756 0.5908 0.142 Uiso 1 1 calc R
C382 C 0.49670(16) -0.0706(3) 0.6740(3) 0.145(3) Uani 1 1 d .
H38D H 0.5178 -0.0984 0.7162 0.218 Uiso 1 1 calc R
H38E H 0.4832 -0.1290 0.6438 0.218 Uiso 1 1 calc R
H38F H 0.4770 -0.0315 0.6772 0.218 Uiso 1 1 calc R
C383 C 0.53508(8) 0.0906(3) 0.69712(16) 0.0750(12) Uani 1 1 d .
H38G H 0.5570 0.0630 0.7388 0.112 Uiso 1 1 calc R
H38H H 0.5151 0.1252 0.7016 0.112 Uiso 1 1 calc R
H38I H 0.5460 0.1415 0.6817 0.112 Uiso 1 1 calc R
C471 C 0.63017(10) 0.1159(2) 0.41821(14) 0.0421(6) Uani 1 1 d .
C472 C 0.62888(12) 0.3049(2) 0.44150(19) 0.0528(8) Uani 1 1 d .
C473 C 0.68553(8) 0.1919(2) 0.52378(15) 0.0385(6) Uani 1 1 d .
C481 C 0.55475(9) 0.3253(2) 0.59598(13) 0.0408(6) Uani 1 1 d .
C482 C 0.49687(8) 0.2563(3) 0.49032(16) 0.0469(7) Uani 1 1 d .
C483 C 0.54079(12) 0.3990(2) 0.4958(2) 0.0570(9) Uani 1 1 d .
H17I H 0.5231(7) -0.3837(18) 0.3655(11) 0.030(6) Uiso 1 1 d .
H14 H 0.6447(6) -0.4481(17) 0.3988(10) 0.018(5) Uiso 1 1 d .
H44 H 0.5871(7) 0.2975(19) 0.4848(11) 0.028(6) Uiso 1 1 d .
H17H H 0.5564(8) -0.334(2) 0.4331(13) 0.039(7) Uiso 1 1 d .
H24 H 0.8236(7) -0.1788(17) 0.7789(11) 0.023(6) Uiso 1 1 d .
H17F H 0.5724(7) -0.1904(19) 0.3796(11) 0.028(6) Uiso 1 1 d .
H17E H 0.5373(9) -0.244(2) 0.3121(13) 0.048(8) Uiso 1 1 d .
H34 H 0.5547(7) -0.1761(19) 0.7021(12) 0.035(7) Uiso 1 1 d .
H48C H 0.5538(7) 0.266(2) 0.6178(12) 0.033(7) Uiso 1 1 d .
H17C H 0.5433(8) -0.4253(19) 0.2912(12) 0.037(7) Uiso 1 1 d .
H18F H 0.6912(7) -0.4731(18) 0.3759(11) 0.024(6) Uiso 1 1 d .
H17B H 0.5784(7) -0.502(2) 0.3433(12) 0.037(7) Uiso 1 1 d .
H48I H 0.5300(10) 0.384(3) 0.4527(17) 0.069(11) Uiso 1 1 d .
H18C H 0.7641(7) -0.5937(18) 0.5260(10) 0.022(6) Uiso 1 1 d .
H28C H 0.8921(8) -0.264(2) 0.7390(12) 0.045(7) Uiso 1 1 d .
H18I H 0.7444(7) -0.3456(18) 0.4475(11) 0.028(6) Uiso 1 1 d .
H18H H 0.7723(7) -0.3543(17) 0.5217(11) 0.024(6) Uiso 1 1 d .
H17G H 0.5588(7) -0.452(2) 0.4188(12) 0.030(7) Uiso 1 1 d .
H17A H 0.5877(8) -0.410(2) 0.3089(13) 0.050(8) Uiso 1 1 d .
H47C H 0.6364(8) 0.043(2) 0.4349(12) 0.043(7) Uiso 1 1 d .
H18E H 0.7251(7) -0.5614(18) 0.4082(10) 0.025(6) Uiso 1 1 d .
H18B H 0.7621(7) -0.5265(19) 0.5721(12) 0.030(6) Uiso 1 1 d .
H18D H 0.6846(7) -0.5745(18) 0.4041(11) 0.026(6) Uiso 1 1 d .
H28B H 0.8688(8) -0.169(2) 0.7557(13) 0.048(8) Uiso 1 1 d .
H48F H 0.4795(8) 0.309(2) 0.4903(12) 0.043(7) Uiso 1 1 d .
H28H H 0.8250(8) -0.351(2) 0.6326(13) 0.039(7) Uiso 1 1 d .
H37B H 0.5626(10) -0.355(2) 0.7269(14) 0.048(8) Uiso 1 1 d .
H37E H 0.6073(8) -0.400(2) 0.6428(14) 0.050(8) Uiso 1 1 d .
H48E H 0.4870(9) 0.243(2) 0.4479(16) 0.056(9) Uiso 1 1 d .
H18G H 0.7765(7) -0.4352(19) 0.4801(11) 0.032(6) Uiso 1 1 d .
H37A H 0.6028(9) -0.403(3) 0.7780(14) 0.054(9) Uiso 1 1 d .
H48H H 0.5238(10) 0.448(3) 0.4966(15) 0.070(10) Uiso 1 1 d .
H27D H 0.8388(10) -0.030(2) 0.8374(14) 0.061(9) Uiso 1 1 d .
H48D H 0.4947(10) 0.193(3) 0.5082(16) 0.066(11) Uiso 1 1 d .
H47B H 0.6024(9) 0.115(2) 0.3844(13) 0.043(8) Uiso 1 1 d .
H47E H 0.6370(9) 0.359(3) 0.4733(15) 0.059(9) Uiso 1 1 d .
H27B H 0.7205(8) -0.083(2) 0.7791(13) 0.039(7) Uiso 1 1 d .
H48B H 0.5818(10) 0.354(2) 0.6205(15) 0.057(9) Uiso 1 1 d .
H48A H 0.5370(9) 0.378(2) 0.5951(13) 0.051(8) Uiso 1 1 d .
H47H H 0.6934(8) 0.244(2) 0.5570(13) 0.048(8) Uiso 1 1 d .
H27A H 0.7580(7) -0.154(2) 0.8319(11) 0.025(6) Uiso 1 1 d .
H28F H 0.8790(10) -0.404(2) 0.7910(15) 0.066(9) Uiso 1 1 d .
H18A H 0.7274(7) -0.6032(19) 0.5270(11) 0.031(6) Uiso 1 1 d .
H47G H 0.6939(7) 0.122(2) 0.5412(12) 0.034(7) Uiso 1 1 d .
H17D H 0.5843(8) -0.219(2) 0.3326(13) 0.045(7) Uiso 1 1 d .
H48G H 0.5690(11) 0.428(3) 0.5198(17) 0.075(11) Uiso 1 1 d .
H28E H 0.8602(9) -0.315(2) 0.8174(14) 0.054(8) Uiso 1 1 d .
H28A H 0.8533(9) -0.201(2) 0.6790(15) 0.054(8) Uiso 1 1 d .
H28D H 0.8326(11) -0.432(3) 0.7706(17) 0.090(12) Uiso 1 1 d .
H28G H 0.8575(10) -0.426(2) 0.6833(14) 0.061(9) Uiso 1 1 d .
H37D H 0.6103(10) -0.474(3) 0.6948(16) 0.072(10) Uiso 1 1 d .
H47A H 0.6454(9) 0.134(2) 0.4018(15) 0.063(9) Uiso 1 1 d .
H47D H 0.6002(9) 0.309(2) 0.4076(14) 0.046(8) Uiso 1 1 d .
H37I H 0.6662(9) -0.288(2) 0.7389(15) 0.061(9) Uiso 1 1 d .
H37H H 0.6626(9) -0.247(2) 0.7941(15) 0.057(9) Uiso 1 1 d .
H37G H 0.6653(9) -0.374(3) 0.7860(15) 0.064(9) Uiso 1 1 d .
H27I H 0.7718(10) 0.108(3) 0.7951(16) 0.067(10) Uiso 1 1 d .
H27F H 0.8242(8) -0.014(2) 0.8821(14) 0.054(8) Uiso 1 1 d .
H37F H 0.5689(11) -0.421(3) 0.6412(16) 0.072(11) Uiso 1 1 d .
H47F H 0.6436(9) 0.322(2) 0.4221(15) 0.062(9) Uiso 1 1 d .
H47I H 0.7001(8) 0.209(2) 0.5047(13) 0.048(8) Uiso 1 1 d .
H28I H 0.8111(13) -0.462(3) 0.668(2) 0.111(15) Uiso 1 1 d .
H37C H 0.5979(11) -0.283(3) 0.7884(18) 0.083(12) Uiso 1 1 d .
H27H H 0.7824(10) 0.080(3) 0.7493(15) 0.067(10) Uiso 1 1 d .
H27G H 0.7366(11) 0.064(3) 0.7269(16) 0.068(10) Uiso 1 1 d .
H27C H 0.7542(9) -0.038(3) 0.8471(16) 0.064(9) Uiso 1 1 d .
H27E H 0.8284(11) -0.127(3) 0.8689(17) 0.078(13) Uiso 1 1 d .

loop_
_atom_site_aniso_label
_atom_site_aniso_U_11
_atom_site_aniso_U_22
_atom_site_aniso_U_33
_atom_site_aniso_U_23
_atom_site_aniso_U_13
_atom_site_aniso_U_12
Cr 0.01887(16) 0.01949(17) 0.02024(16) 0.00258(13) 0.01430(13) 0.00701(13)
N1 0.0180(8) 0.0166(8) 0.0174(8) 0.0035(6) 0.0121(7) 0.0049(6)
N2 0.0177(8) 0.0207(9) 0.0206(8) 0.0005(7) 0.0130(7) 0.0036(7)
O1 0.0182(7) 0.0262(8) 0.0220(7) 0.0020(6) 0.0135(6) 0.0073(6)
O2 0.0246(7) 0.0212(7) 0.0249(7) -0.0006(6) 0.0176(6) 0.0051(6)
O3 0.0260(7) 0.0226(7) 0.0249(7) 0.0032(6) 0.0190(6) 0.0064(6)
O4 0.0230(7) 0.0217(7) 0.0268(7) 0.0051(6) 0.0190(6) 0.0083(6)
O10 0.0156(6) 0.0209(7) 0.0170(6) 0.0000(5) 0.0096(5) 0.0051(5)
O20 0.0168(7) 0.0236(8) 0.0302(7) -0.0044(6) 0.0158(6) 0.0030(6)
C11 0.0193(9) 0.0161(9) 0.0179(9) 0.0012(7) 0.0127(8) 0.0024(7)
C12 0.0187(9) 0.0188(10) 0.0190(9) 0.0048(8) 0.0129(8) 0.0050(8)
C13 0.0183(9) 0.0215(10) 0.0181(9) 0.0038(8) 0.0113(8) 0.0032(8)
C14 0.0202(10) 0.0207(10) 0.0169(9) 0.0003(8) 0.0114(8) 0.0013(8)
C15 0.0196(9) 0.0172(9) 0.0186(9) 0.0030(8) 0.0133(8) 0.0045(8)
C16 0.0149(9) 0.0193(10) 0.0171(9) 0.0037(7) 0.0097(8) 0.0035(7)
C17 0.0169(9) 0.0369(13) 0.0195(10) -0.0011(9) 0.0088(8) 0.0041(9)
C18 0.0192(9) 0.0221(10) 0.0216(10) -0.0002(8) 0.0141(8) 0.0045(8)
C21 0.0192(9) 0.0172(9) 0.0170(9) 0.0024(7) 0.0129(8) 0.0019(7)
C22 0.0250(10) 0.0166(9) 0.0220(9) 0.0022(8) 0.0184(8) 0.0027(8)
C23 0.0245(10) 0.0273(11) 0.0220(10) -0.0058(8) 0.0160(9) -0.0051(9)
C24 0.0182(10) 0.0311(12) 0.0182(10) -0.0017(9) 0.0100(9) -0.0043(8)
C25 0.0187(9) 0.0219(10) 0.0192(9) 0.0031(8) 0.0120(8) 0.0034(8)
C26 0.0193(9) 0.0164(9) 0.0164(9) 0.0018(7) 0.0123(8) 0.0024(7)
C27 0.0280(12) 0.0571(17) 0.0381(13) -0.0266(12) 0.0220(11) -0.0119(11)
C28 0.0150(9) 0.0325(12) 0.0231(10) 0.0028(9) 0.0079(8) 0.0057(8)
C31 0.0163(9) 0.0234(11) 0.0206(9) -0.0048(8) 0.0127(8) -0.0014(8)
C32 0.0208(10) 0.0249(11) 0.0211(10) -0.0037(8) 0.0144(8) -0.0007(8)
C33 0.0285(11) 0.0310(12) 0.0238(10) -0.0032(9) 0.0189(9) -0.0046(9)
C34 0.0309(11) 0.0381(14) 0.0299(11) -0.0077(10) 0.0248(10) -0.0096(10)
C35 0.0210(10) 0.0315(12) 0.0323(11) -0.0128(9) 0.0200(9) -0.0061(9)
C36 0.0163(9) 0.0216(10) 0.0242(10) -0.0074(8) 0.0119(8) -0.0023(8)
C37 0.0514(15) 0.0379(14) 0.0390(13) 0.0102(11) 0.0349(13) 0.0048(12)
C38 0.0265(11) 0.0382(13) 0.0416(13) -0.0154(11) 0.0279(10) -0.0079(10)
C41 0.0155(9) 0.0192(10) 0.0191(9) -0.0008(8) 0.0091(8) 0.0031(7)
C42 0.0179(9) 0.0205(10) 0.0201(9) 0.0003(8) 0.0112(8) 0.0038(8)
C43 0.0235(10) 0.0234(11) 0.0262(10) 0.0015(8) 0.0155(9) 0.0028(8)
C44 0.0287(11) 0.0181(11) 0.0287(11) 0.0041(9) 0.0153(9) 0.0065(9)
C45 0.0202(10) 0.0215(10) 0.0228(10) -0.0026(8) 0.0095(8) 0.0055(8)
C46 0.0146(9) 0.0234(11) 0.0205(9) -0.0055(8) 0.0096(8) 0.0012(8)
C47 0.0406(13) 0.0239(12) 0.0441(13) 0.0069(10) 0.0323(12) 0.0042(10)
C48 0.0273(11) 0.0247(11) 0.0329(12) -0.0011(9) 0.0163(10) 0.0111(9)
C171 0.0209(11) 0.0446(15) 0.0247(11) -0.0073(11) 0.0084(10) 0.0015(10)
C172 0.0298(12) 0.0469(15) 0.0223(11) 0.0037(11) 0.0124(10) 0.0175(11)
C173 0.0230(12) 0.067(2) 0.0333(13) -0.0069(14) 0.0173(11) -0.0076(12)
C181 0.0291(11) 0.0199(11) 0.0289(11) 0.0014(9) 0.0202(10) 0.0056(9)
C182 0.0282(12) 0.0347(13) 0.0263(11) -0.0070(10) 0.0174(10) 0.0051(10)
C183 0.0256(11) 0.0286(12) 0.0277(11) 0.0035(10) 0.0208(10) 0.0055(9)
C271 0.0389(15) 0.078(2) 0.0287(13) -0.0164(15) 0.0229(12) -0.0039(15)
C272 0.0351(15) 0.110(3) 0.0504(18) -0.056(2) 0.0223(14) -0.0208(18)
C273 0.060(2) 0.0413(17) 0.087(2) -0.0372(17) 0.054(2) -0.0190(15)
C281 0.0253(12) 0.0446(15) 0.0427(14) 0.0087(12) 0.0222(11) 0.0067(11)
C282 0.0256(12) 0.0460(16) 0.0394(14) 0.0160(12) 0.0127(11) 0.0085(12)
C283 0.0259(13) 0.064(2) 0.0465(16) -0.0128(15) 0.0112(12) 0.0198(13)
C371 0.077(2) 0.061(2) 0.066(2) 0.0241(18) 0.058(2) 0.0093(19)
C372 0.082(2) 0.0277(15) 0.0627(19) 0.0095(14) 0.050(2) 0.0042(15)
C373 0.0512(17) 0.069(2) 0.0369(15) 0.0257(15) 0.0271(14) 0.0186(16)
C381 0.0264(14) 0.209(5) 0.0392(16) -0.025(2) 0.0126(13) 0.042(2)
C382 0.175(5) 0.077(3) 0.341(8) 0.044(4) 0.240(6) 0.034(3)
C383 0.0272(13) 0.108(3) 0.079(2) -0.070(2) 0.0233(14) -0.0043(15)
C471 0.0594(19) 0.0439(17) 0.0395(15) 0.0051(12) 0.0379(15) 0.0039(14)
C472 0.075(2) 0.0365(17) 0.079(2) 0.0230(16) 0.062(2) 0.0140(15)
C473 0.0386(14) 0.0301(14) 0.0636(18) -0.0027(13) 0.0391(14) -0.0031(11)
C481 0.0420(15) 0.0338(14) 0.0394(14) -0.0127(12) 0.0188(13) 0.0092(12)
C482 0.0223(12) 0.0488(18) 0.0502(17) -0.0120(14) 0.0089(12) 0.0155(12)
C483 0.076(2) 0.0364(16) 0.084(3) 0.0225(17) 0.060(2) 0.0349(17)

loop_
_atom_type_symbol
_atom_type_description
_atom_type_scat_dispersion_real
_atom_type_scat_dispersion_imag
_atom_type_scat_source
C C 0.0033 0.0016 'International Tables Vol C Tables 4.2.6.8 and 6.1.1.4'
H H 0.0000 0.0000 'International Tables Vol C Tables 4.2.6.8 and 6.1.1.4'
N N 0.0061 0.0033 'International Tables Vol C Tables 4.2.6.8 and 6.1.1.4'
O O 0.0106 0.0060 'International Tables Vol C Tables 4.2.6.8 and 6.1.1.4'
Cr Cr 0.3209 0.6236 'International Tables Vol C Tables 4.2.6.8 and 6.1.1.4'

loop_
_geom_angle_atom_site_label_1
_geom_angle_atom_site_label_2
_geom_angle_atom_site_label_3
_geom_angle
N2 Cr N1 177.14(7)
N2 Cr O3 78.95(6)
N1 Cr O3 101.62(6)
N2 Cr O4 79.01(6)
N1 Cr O4 100.29(6)
O3 Cr O4 157.87(5)
N2 Cr O1 105.39(6)
N1 Cr O1 77.37(6)
O3 Cr O1 95.88(6)
O4 Cr O1 91.83(6)
N2 Cr O2 100.43(6)
N1 Cr O2 76.80(6)
O3 Cr O2 89.44(6)
O4 Cr O2 92.60(6)
O1 Cr O2 154.17(5)
C21 N1 C11 121.90(16)
C21 N1 Cr 119.41(13)
C11 N1 Cr 118.66(13)
C31 N2 C41 119.54(16)
C31 N2 Cr 119.94(13)
C41 N2 Cr 120.04(13)
C12 O1 Cr 114.96(12)
C22 O2 Cr 115.18(12)
C32 O3 Cr 114.44(12)
C42 O4 Cr 114.63(12)
C16 O10 C26 120.37(14)
C36 O20 C46 119.24(14)
N1 C11 C16 121.22(17)
N1 C11 C12 112.45(16)
C16 C11 C12 126.27(17)
O1 C12 C13 127.66(17)
O1 C12 C11 116.47(17)
C13 C12 C11 115.87(16)
C14 C13 C12 115.69(17)
C14 C13 C17 123.52(17)
C12 C13 C17 120.77(17)
C13 C14 C15 129.11(18)
C13 C14 H14 115.0(12)
C15 C14 H14 115.9(12)
C16 C15 C14 114.36(16)
C16 C15 C18 123.70(17)
C14 C15 C18 121.94(17)
C15 C16 O10 123.56(16)
C15 C16 C11 118.66(17)
O10 C16 C11 117.79(16)
C171 C17 C13 112.19(17)
C171 C17 C172 108.53(18)
C13 C17 C172 108.27(18)
C171 C17 C173 108.2(2)
C13 C17 C173 109.38(17)
C172 C17 C173 110.3(2)
C182 C18 C181 108.32(17)
C182 C18 C183 106.98(17)
C181 C18 C183 110.43(17)
C182 C18 C15 112.58(16)
C181 C18 C15 109.37(15)
C183 C18 C15 109.13(16)
N1 C21 C26 121.41(17)
N1 C21 C22 111.89(16)
C26 C21 C22 126.70(17)
O2 C22 C23 127.86(18)
O2 C22 C21 116.66(17)
C23 C22 C21 115.48(17)
C24 C23 C22 115.36(18)
C24 C23 C27 124.02(19)
C22 C23 C27 120.61(18)
C23 C24 C25 129.98(19)
C23 C24 H24 114.2(14)
C25 C24 H24 115.8(14)
C26 C25 C24 114.71(17)
C26 C25 C28 128.95(18)
C24 C25 C28 116.34(17)
C25 C26 O10 125.07(16)
C25 C26 C21 117.73(17)
O10 C26 C21 117.20(16)
C23 C27 C271 109.2(2)
C23 C27 C272 111.7(2)
C271 C27 C272 108.3(2)
C23 C27 C273 108.4(2)
C271 C27 C273 109.5(2)
C272 C27 C273 109.8(3)
C283 C28 C282 107.9(2)
C283 C28 C25 114.45(18)
C282 C28 C25 108.72(18)
C283 C28 C281 108.9(2)
C282 C28 C281 109.28(19)
C25 C28 C281 107.48(18)
N2 C31 C36 121.72(18)
N2 C31 C32 111.53(16)
C36 C31 C32 126.67(18)
O3 C32 C31 114.90(17)
O3 C32 C33 128.51(19)
C31 C32 C33 116.53(18)
C34 C33 C32 115.3(2)
C34 C33 C37 123.81(19)
C32 C33 C37 120.85(19)
C33 C34 C35 128.6(2)
C33 C34 H34 115.9(15)
C35 C34 H34 115.5(15)
C36 C35 C34 115.04(18)
C36 C35 C38 124.0(2)
C34 C35 C38 120.97(19)
C35 C36 O20 123.77(17)
C35 C36 C31 117.56(19)
O20 C36 C31 118.66(17)
C33 C37 C373 109.0(2)
C33 C37 C372 108.8(2)
C373 C37 C372 110.4(3)
C33 C37 C371 112.4(2)
C373 C37 C371 107.7(2)
C372 C37 C371 108.6(3)
C381 C38 C383 111.1(3)
C381 C38 C382 106.3(3)
C383 C38 C382 107.6(3)
C381 C38 C35 111.23(19)
C383 C38 C35 109.57(18)
C382 C38 C35 111.0(2)
N2 C41 C46 122.12(18)
N2 C41 C42 111.44(16)
C46 C41 C42 126.44(18)
O4 C42 C43 128.65(18)
O4 C42 C41 114.76(17)
C43 C42 C41 116.59(17)
C42 C43 C44 115.76(19)
C42 C43 C47 121.03(18)
C44 C43 C47 123.20(19)
C43 C44 C45 128.1(2)
C43 C44 H44 116.6(15)
C45 C44 H44 115.3(14)
C46 C45 C44 114.91(18)
C46 C45 C48 123.72(19)
C44 C45 C48 121.37(19)
C45 C46 C41 118.16(18)
C45 C46 O20 123.44(17)
C41 C46 O20 118.40(17)
C43 C47 C473 108.56(19)
C43 C47 C472 112.3(2)
C473 C47 C472 109.0(2)
C43 C47 C471 109.4(2)
C473 C47 C471 109.7(2)
C472 C47 C471 108.0(2)
C483 C48 C481 107.0(2)
C483 C48 C482 108.7(3)
C481 C48 C482 110.0(2)
C483 C48 C45 112.1(2)
C481 C48 C45 109.35(18)
C482 C48 C45 109.69(19)
C17 C171 H17C 107.7(15)
C17 C171 H17B 110.4(15)
H17C C171 H17B 110(2)
C17 C171 H17A 110.5(16)
H17C C171 H17A 108(2)
H17B C171 H17A 110(2)
C17 C172 H17F 111.1(14)
C17 C172 H17E 107.5(16)
H17F C172 H17E 111(2)
C17 C172 H17D 110.8(15)
H17F C172 H17D 105(2)
H17E C172 H17D 112(2)
C17 C173 H17I 111.6(13)
C17 C173 H17H 109.3(15)
H17I C173 H17H 105(2)
C17 C173 H17G 113.1(15)
H17I C173 H17G 107(2)
H17H C173 H17G 110(2)
C18 C181 H18C 111.3(14)
C18 C181 H18B 113.3(14)
H18C C181 H18B 105.1(19)
C18 C181 H18A 112.0(14)
H18C C181 H18A 107(2)
H18B C181 H18A 107.7(19)
C18 C182 H18F 111.7(13)
C18 C182 H18E 109.6(13)
H18F C182 H18E 106.6(18)
C18 C182 H18D 113.5(13)
H18F C182 H18D 106.2(18)
H18E C182 H18D 108.9(19)
C18 C183 H18I 109.7(14)
C18 C183 H18H 114.3(13)
H18I C183 H18H 106.4(18)
C18 C183 H18G 108.9(15)
H18I C183 H18G 110.2(19)
H18H C183 H18G 107.2(19)
C27 C271 H27B 113.5(15)
C27 C271 H27A 105.7(14)
H27B C271 H27A 109(2)
C27 C271 H27C 111.2(19)
H27B C271 H27C 110(2)
H27A C271 H27C 107(2)
C27 C272 H27D 110.5(18)
C27 C272 H27F 110.9(18)
H27D C272 H27F 109(3)
C27 C272 H27E 111(2)
H27D C272 H27E 111(3)
H27F C272 H27E 103(3)
C27 C273 H27I 109(2)
C27 C273 H27H 111(2)
H27I C273 H27H 105(3)
C27 C273 H27G 110.2(19)
H27I C273 H27G 111(3)
H27H C273 H27G 111(3)
C28 C281 H28C 108.6(15)
C28 C281 H28B 112.3(15)
H28C C281 H28B 108(2)
C28 C281 H28A 107.6(17)
H28C C281 H28A 107(2)
H28B C281 H28A 113(2)
C28 C282 H28F 105.9(18)
C28 C282 H28E 111.6(16)
H28F C282 H28E 109(2)
C28 C282 H28D 104(2)
H28F C282 H28D 108(3)
H28E C282 H28D 117(2)
C28 C283 H28H 100.1(15)
C28 C283 H28G 109.1(18)
H28H C283 H28G 101(2)
C28 C283 H28I 106(2)
H28H C283 H28I 130(3)
H28G C283 H28I 110(3)
C37 C371 H37B 109.0(17)
C37 C371 H37A 107.9(18)
H37B C371 H37A 105(2)
C37 C371 H37C 113(2)
H37B C371 H37C 113(3)
H37A C371 H37C 109(3)
C37 C372 H37E 112.8(18)
C37 C372 H37D 109(2)
H37E C372 H37D 108(3)
C37 C372 H37F 112(2)
H37E C372 H37F 106(3)
H37D C372 H37F 109(3)
C37 C373 H37I 110.1(18)
C37 C373 H37H 112.5(17)
H37I C373 H37H 104(2)
C37 C373 H37G 108.6(18)
H37I C373 H37G 112(3)
H37H C373 H37G 110(2)
C38 C381 H38A 109.5
C38 C381 H38B 109.5
H38A C381 H38B 109.5
C38 C381 H38C 109.5
H38A C381 H38C 109.5
H38B C381 H38C 109.5
C38 C382 H38D 109.5
C38 C382 H38E 109.5
H38D C382 H38E 109.5
C38 C382 H38F 109.5
H38D C382 H38F 109.5
H38E C382 H38F 109.5
C38 C383 H38G 109.5
C38 C383 H38H 109.5
H38G C383 H38H 109.5
C38 C383 H38I 109.5
H38G C383 H38I 109.5
H38H C383 H38I 109.5
C47 C471 H47C 111.1(15)
C47 C471 H47B 113.0(17)
H47C C471 H47B 105(2)
C47 C471 H47A 108.2(19)
H47C C471 H47A 110(2)
H47B C471 H47A 109(2)
C47 C472 H47E 111.9(19)
C47 C472 H47D 110.8(17)
H47E C472 H47D 112(3)
C47 C472 H47F 110.7(18)
H47E C472 H47F 104(3)
H47D C472 H47F 107(2)
C47 C473 H47H 112.3(16)
C47 C473 H47G 110.7(15)
H47H C473 H47G 112(2)
C47 C473 H47I 108.6(16)
H47H C473 H47I 107(2)
H47G C473 H47I 106(2)
C48 C481 H48C 111.5(15)
C48 C481 H48B 112.4(18)
H48C C481 H48B 109(2)
C48 C481 H48A 109.4(17)
H48C C481 H48A 107(2)
H48B C481 H48A 107(2)
C48 C482 H48F 109.8(16)
C48 C482 H48E 111.2(19)
H48F C482 H48E 107(2)
C48 C482 H48D 112(2)
H48F C482 H48D 109(3)
H48E C482 H48D 108(3)
C48 C483 H48I 108(2)
C48 C483 H48H 109(2)
H48I C483 H48H 107(3)
C48 C483 H48G 110(2)
H48I C483 H48G 113(3)
H48H C483 H48G 109(3)

loop_
_geom_bond_atom_site_label_1
_geom_bond_atom_site_label_2
_geom_bond_distance
Cr N2 1.8764(16)
Cr N1 1.9800(15)
Cr O3 1.9912(14)
Cr O4 1.9918(14)
Cr O1 2.0442(14)
Cr O2 2.0574(14)
N1 C21 1.320(2)
N1 C11 1.324(2)
N2 C31 1.349(2)
N2 C41 1.349(3)
O1 C12 1.303(2)
O2 C22 1.289(2)
O3 C32 1.334(2)
O4 C42 1.335(2)
O10 C16 1.396(2)
O10 C26 1.398(2)
O20 C36 1.399(2)
O20 C46 1.403(2)
C11 C16 1.412(3)
C11 C12 1.429(3)
C12 C13 1.419(3)
C13 C14 1.391(3)
C13 C17 1.533(3)
C14 C15 1.437(3)
C14 H14 0.97(2)
C15 C16 1.375(3)
C15 C18 1.538(2)
C17 C171 1.530(3)
C17 C172 1.535(3)
C17 C173 1.536(3)
C18 C182 1.530(3)
C18 C181 1.535(3)
C18 C183 1.537(3)
C21 C26 1.423(3)
C21 C22 1.437(3)
C22 C23 1.423(3)
C23 C24 1.376(3)
C23 C27 1.529(3)
C24 C25 1.443(3)
C24 H24 0.92(2)
C25 C26 1.366(3)
C25 C28 1.537(3)
C27 C271 1.533(4)
C27 C272 1.535(4)
C27 C273 1.541(5)
C28 C283 1.517(3)
C28 C282 1.530(3)
C28 C281 1.547(3)
C31 C36 1.401(3)
C31 C32 1.402(3)
C32 C33 1.408(3)
C33 C34 1.398(3)
C33 C37 1.521(3)
C34 C35 1.406(3)
C34 H34 0.93(3)
C35 C36 1.388(3)
C35 C38 1.544(3)
C37 C373 1.527(4)
C37 C372 1.536(4)
C37 C371 1.539(4)
C38 C381 1.482(4)
C38 C383 1.493(3)
C38 C382 1.520(4)
C41 C46 1.396(3)
C41 C42 1.409(3)
C42 C43 1.398(3)
C43 C44 1.404(3)
C43 C47 1.526(3)
C44 C45 1.413(3)
C44 H44 0.92(2)
C45 C46 1.385(3)
C45 C48 1.540(3)
C47 C473 1.533(4)
C47 C472 1.532(3)
C47 C471 1.537(4)
C48 C483 1.522(4)
C48 C481 1.531(3)
C48 C482 1.532(4)
C171 H17C 0.97(3)
C171 H17B 0.99(3)
C171 H17A 1.00(3)
C172 H17F 0.95(2)
C172 H17E 1.02(3)
C172 H17D 1.01(3)
C173 H17I 1.02(2)
C173 H17H 0.98(3)
C173 H17G 0.93(3)
C181 H18C 0.91(2)
C181 H18B 0.97(2)
C181 H18A 0.95(3)
C182 H18F 1.00(2)
C182 H18E 0.98(2)
C182 H18D 0.96(2)
C183 H18I 0.96(2)
C183 H18H 0.98(2)
C183 H18G 0.94(2)
C271 H27B 0.99(3)
C271 H27A 0.99(2)
C271 H27C 0.94(3)
C272 H27D 0.99(3)
C272 H27F 0.92(3)
C272 H27E 1.00(4)
C273 H27I 0.93(3)
C273 H27H 0.95(3)
C273 H27G 1.00(3)
C281 H28C 1.05(3)
C281 H28B 1.08(3)
C281 H28A 0.99(3)
C282 H28F 1.00(3)
C282 H28E 1.07(3)
C282 H28D 1.07(4)
C283 H28H 1.00(3)
C283 H28G 1.00(3)
C283 H28I 1.13(4)
C371 H37B 0.98(3)
C371 H37A 0.94(3)
C371 H37C 1.02(4)
C372 H37E 0.97(3)
C372 H37D 0.97(4)
C372 H37F 0.97(4)
C373 H37I 0.98(3)
C373 H37H 1.02(3)
C373 H37G 0.99(3)
C381 H38A 0.9800
C381 H38B 0.9800
C381 H38C 0.9800
C382 H38D 0.9800
C382 H38E 0.9800
C382 H38F 0.9800
C383 H38G 0.9800
C383 H38H 0.9800
C383 H38I 0.9800
C471 H47C 0.99(3)
C471 H47B 0.95(3)
C471 H47A 0.94(3)
C472 H47E 0.96(3)
C472 H47D 0.97(3)
C472 H47F 0.99(3)
C473 H47H 0.97(3)
C473 H47G 0.96(3)
C473 H47I 0.98(3)
C481 H48C 0.95(3)
C481 H48B 0.97(3)
C481 H48A 0.97(3)
C482 H48F 0.96(3)
C482 H48E 0.93(3)
C482 H48D 0.95(3)
C483 H48I 0.94(3)
C483 H48H 0.93(3)
C483 H48G 1.01(4)
